data_4112035
loop_
_publ_author_name
'Fenbao Zhang'
'Christopher W. Kirby'
'Douglas W. Hairsine'
'Michael C. Jennings'
'Richard J. Puddephatt'

_publ_section_title
;
 Activation of C-H Bonds of Arenes: Selectivity and Reactivity in
 Bis(pyridyl) Platinum(II) Complexes
;
_journal_name_full 'Journal of the American Chemical Society'
_journal_page_first 14196
_journal_page_last 14197
_journal_paper_doi 10.1021/ja055436z
_journal_volume 127
_journal_year 2005
_chemical_formula_sum 'C37.5 H19 B Cl F15 N2 O4 Pt'
_chemical_formula_weight 1087.90
_chemical_name_systematic
; 
 ? 
;
_space_group_IT_number 14
_symmetry_cell_setting monoclinic
_symmetry_space_group_name_Hall '-P 2ybc'
_symmetry_space_group_name_H-M 'P 1 21/c 1'
_atom_sites_solution_hydrogens geom
_atom_sites_solution_primary direct
_atom_sites_solution_secondary difmap
_audit_creation_method SHELXL-97
_cell_angle_alpha 90.00
_cell_angle_beta 92.257(2)
_cell_angle_gamma 90.00
_cell_formula_units_Z 4
_cell_length_a 10.6163(4)
_cell_length_b 15.4527(6)
_cell_length_c 22.3982(10)
_cell_measurement_temperature 150(2)
_cell_volume 3671.6(3)
_computing_cell_refinement 'Nonius DENZO'
_computing_data_collection 'Nonius COLLECT'
_computing_data_reduction 'Nonius DENZO'
_computing_molecular_graphics 'Bruker SHELXTL'
_computing_publication_material 'Bruker SHELXTL'
_computing_structure_refinement 'SHELXL-97 (Sheldrick, 1997)'
_computing_structure_solution 'SHELXS-97 (Sheldrick, 1990)'
_diffrn_ambient_temperature 150(2)
_diffrn_measured_fraction_theta_full 0.982
_diffrn_measured_fraction_theta_max 0.982
_diffrn_measurement_device_type 'Nonius Kappa-CCD'
_diffrn_measurement_method 'phi/omega scans'
_diffrn_radiation_monochromator graphite
_diffrn_radiation_source 'fine-focus sealed tube'
_diffrn_radiation_type MoK\a
_diffrn_radiation_wavelength 0.71073
_diffrn_reflns_av_R_equivalents 0.077
_diffrn_reflns_av_sigmaI/netI 0.0658
_diffrn_reflns_limit_h_max 12
_diffrn_reflns_limit_h_min -12
_diffrn_reflns_limit_k_max 18
_diffrn_reflns_limit_k_min -15
_diffrn_reflns_limit_l_max 26
_diffrn_reflns_limit_l_min -26
_diffrn_reflns_number 31649
_diffrn_reflns_theta_full 25.03
_diffrn_reflns_theta_max 25.03
_diffrn_reflns_theta_min 2.59
_exptl_absorpt_coefficient_mu 4.017
_exptl_absorpt_correction_T_max 0.8244
_exptl_absorpt_correction_T_min 0.6336
_exptl_absorpt_correction_type integration
_exptl_crystal_colour orange/red
_exptl_crystal_density_diffrn 1.968
_exptl_crystal_description block
_exptl_crystal_F_000 2100
_exptl_crystal_size_max 0.13
_exptl_crystal_size_mid 0.10
_exptl_crystal_size_min 0.05
_refine_diff_density_max 0.731
_refine_diff_density_min -1.062
_refine_diff_density_rms 0.130
_refine_ls_extinction_method none
_refine_ls_goodness_of_fit_ref 1.038
_refine_ls_hydrogen_treatment mixed
_refine_ls_matrix_type full
_refine_ls_number_parameters 532
_refine_ls_number_reflns 6386
_refine_ls_number_restraints 0
_refine_ls_restrained_S_all 1.038
_refine_ls_R_factor_all 0.0688
_refine_ls_R_factor_gt 0.0416
_refine_ls_shift/su_max 0.001
_refine_ls_shift/su_mean 0.000
_refine_ls_structure_factor_coef Fsqd
_refine_ls_weighting_details 'calc w=1/[\s^2^(Fo^2^)+(0.0281P)^2^+12.5486P] where P=(Fo^2^+2Fc^2^)/3'
_refine_ls_weighting_scheme calc
_refine_ls_wR_factor_gt 0.0844
_refine_ls_wR_factor_ref 0.0932
_reflns_number_gt 4699
_reflns_number_total 6386
_reflns_threshold_expression >2sigma(I)
_cod_data_source_file ja055436zsi20050817_031919_8.cif
_cod_data_source_block complex_9a
_cod_original_formula_sum 'C37.50 H19 B Cl F15 N2 O4 Pt'
_cod_database_code 4112035

loop_
_symmetry_equiv_pos_as_xyz
'x, y, z'
'-x, y+1/2, -z+1/2'
'-x, -y, -z'
'x, -y-1/2, z-1/2'

loop_
_atom_site_label
_atom_site_type_symbol
_atom_site_fract_x
_atom_site_fract_y
_atom_site_fract_z
_atom_site_U_iso_or_equiv
_atom_site_adp_type
_atom_site_occupancy
_atom_site_symmetry_multiplicity
_atom_site_calc_flag
_atom_site_refinement_flags
Pt Pt 0.61949(2) 0.628509(17) 0.296883(12) 0.02835(9) Uani 1 1 d .
N1 N 0.6870(4) 0.6254(3) 0.3800(2) 0.0288(12) Uani 1 1 d .
C2 C 0.8108(6) 0.6268(5) 0.3944(4) 0.0415(18) Uani 1 1 d .
H2A H 0.8688 0.6362 0.3639 0.050 Uiso 1 1 calc R
C3 C 0.8574(7) 0.6146(5) 0.4536(4) 0.046(2) Uani 1 1 d .
H3A H 0.9455 0.6171 0.4627 0.055 Uiso 1 1 calc R
C4 C 0.7759(7) 0.5995(6) 0.4977(4) 0.053(2) Uani 1 1 d .
H4A H 0.8060 0.5901 0.5377 0.063 Uiso 1 1 calc R
C5 C 0.6486(7) 0.5978(5) 0.4833(3) 0.0413(18) Uani 1 1 d .
H5A H 0.5901 0.5865 0.5133 0.050 Uiso 1 1 calc R
C6 C 0.6065(6) 0.6127(4) 0.4253(3) 0.0279(15) Uani 1 1 d .
C7 C 0.4656(6) 0.6199(5) 0.4131(3) 0.0334(16) Uani 1 1 d .
O8 O 0.3942(4) 0.5756(3) 0.4412(2) 0.0438(13) Uani 1 1 d .
C9 C 0.4151(6) 0.6926(4) 0.3738(3) 0.0297(15) Uani 1 1 d .
C10 C 0.3107(6) 0.7378(5) 0.3904(3) 0.0365(18) Uani 1 1 d .
H10A H 0.2651 0.7209 0.4241 0.044 Uiso 1 1 calc R
C11 C 0.2738(6) 0.8100(5) 0.3559(4) 0.0415(19) Uani 1 1 d .
H11A H 0.2020 0.8427 0.3660 0.050 Uiso 1 1 calc R
C12 C 0.3413(7) 0.8327(5) 0.3082(4) 0.0405(19) Uani 1 1 d .
H12A H 0.3195 0.8829 0.2856 0.049 Uiso 1 1 calc R
C13 C 0.4419(6) 0.7819(4) 0.2928(3) 0.0343(17) Uani 1 1 d .
H13A H 0.4866 0.7970 0.2584 0.041 Uiso 1 1 calc R
N14 N 0.4791(5) 0.7122(3) 0.3244(3) 0.0307(13) Uani 1 1 d .
C21 C 0.7569(6) 0.5495(4) 0.2710(3) 0.0320(16) Uani 1 1 d .
C22 C 0.8286(6) 0.5673(4) 0.2211(3) 0.0295(16) Uani 1 1 d .
C23 C 0.9255(6) 0.5148(5) 0.2043(3) 0.0375(18) Uani 1 1 d .
H23A H 0.9711 0.5287 0.1699 0.045 Uiso 1 1 calc R
C24 C 0.9571(6) 0.4410(5) 0.2376(4) 0.0396(18) Uani 1 1 d .
C25 C 0.8910(6) 0.4207(5) 0.2871(3) 0.0377(18) Uani 1 1 d .
H25A H 0.9112 0.3708 0.3103 0.045 Uiso 1 1 calc R
C26 C 0.7938(6) 0.4753(4) 0.3023(3) 0.0338(17) Uani 1 1 d .
H26A H 0.7488 0.4610 0.3368 0.041 Uiso 1 1 calc R
O27 O 0.7959(4) 0.6428(3) 0.1905(2) 0.0346(12) Uani 1 1 d .
C28 C 0.8679(6) 0.6663(5) 0.1402(3) 0.0436(19) Uani 1 1 d .
H28A H 0.8349 0.7204 0.1230 0.065 Uiso 1 1 calc R
H28B H 0.8617 0.6204 0.1101 0.065 Uiso 1 1 calc R
H28C H 0.9563 0.6743 0.1532 0.065 Uiso 1 1 calc R
O29 O 1.0545(4) 0.3946(4) 0.2163(3) 0.0556(16) Uani 1 1 d .
C30 C 1.0982(7) 0.3217(5) 0.2496(4) 0.052(2) Uani 1 1 d .
H30A H 1.1671 0.2940 0.2289 0.077 Uiso 1 1 calc R
H30B H 1.0290 0.2804 0.2535 0.077 Uiso 1 1 calc R
H30C H 1.1288 0.3404 0.2894 0.077 Uiso 1 1 calc R
O31 O 0.5451(4) 0.6310(3) 0.21084(19) 0.0296(10) Uani 1 1 d .
H31A H 0.6002 0.6575 0.1838 0.035 Uiso 1 1 calc R
B32 B 0.4224(7) 0.6005(5) 0.1800(4) 0.0280(18) Uani 1 1 d .
C41 C 0.3646(4) 0.6799(2) 0.1336(2) 0.0315(16) Uani 1 1 d G
C42 C 0.2467(4) 0.6649(2) 0.1063(2) 0.0362(17) Uani 1 1 d G
C43 C 0.1884(3) 0.7291(3) 0.0716(2) 0.044(2) Uani 1 1 d G
C44 C 0.2478(4) 0.8083(3) 0.0642(2) 0.0414(19) Uani 1 1 d G
C45 C 0.3657(4) 0.8233(2) 0.0915(2) 0.0382(18) Uani 1 1 d G
C46 C 0.4240(3) 0.7591(3) 0.1262(2) 0.0340(17) Uani 1 1 d G
F42 F 0.1850(3) 0.5928(3) 0.11258(19) 0.0473(11) Uani 1 1 d .
F43 F 0.0737(4) 0.7167(3) 0.0464(2) 0.0714(16) Uani 1 1 d .
F44 F 0.1887(4) 0.8720(3) 0.0317(2) 0.0656(14) Uani 1 1 d .
F45 F 0.4217(4) 0.8995(3) 0.0841(2) 0.0509(12) Uani 1 1 d .
F46 F 0.5370(3) 0.7774(3) 0.14820(19) 0.0447(11) Uani 1 1 d .
C51 C 0.3277(3) 0.5776(3) 0.23632(16) 0.0279(15) Uani 1 1 d G
C52 C 0.3575(3) 0.5053(2) 0.27096(19) 0.0303(16) Uani 1 1 d G
C53 C 0.2854(4) 0.4846(2) 0.31942(18) 0.0295(16) Uani 1 1 d G
C54 C 0.1834(4) 0.5363(3) 0.33325(16) 0.0308(16) Uani 1 1 d G
C55 C 0.1536(3) 0.6087(2) 0.29861(19) 0.0325(17) Uani 1 1 d G
C56 C 0.2257(3) 0.6293(2) 0.25014(17) 0.0271(14) Uani 1 1 d G
F52 F 0.4519(3) 0.4542(2) 0.26007(18) 0.0372(10) Uani 1 1 d .
F53 F 0.3138(3) 0.4168(2) 0.35373(18) 0.0404(10) Uani 1 1 d .
F54 F 0.1148(3) 0.5173(3) 0.38139(18) 0.0410(10) Uani 1 1 d .
F55 F 0.0575(3) 0.6587(2) 0.31339(18) 0.0395(10) Uani 1 1 d .
F56 F 0.1904(3) 0.6996(2) 0.22125(17) 0.0345(9) Uani 1 1 d .
C61 C 0.4516(4) 0.5167(3) 0.13308(18) 0.0314(16) Uani 1 1 d G
C62 C 0.5527(4) 0.5260(3) 0.0960(2) 0.0347(17) Uani 1 1 d G
C63 C 0.5776(4) 0.4623(3) 0.05430(19) 0.045(2) Uani 1 1 d G
C64 C 0.5015(5) 0.3892(3) 0.04966(19) 0.049(2) Uani 1 1 d G
C65 C 0.4004(5) 0.3799(2) 0.0867(2) 0.048(2) Uani 1 1 d G
C66 C 0.3755(4) 0.4436(3) 0.1284(2) 0.0380(18) Uani 1 1 d G
F62 F 0.6228(3) 0.5954(3) 0.09624(18) 0.0456(11) Uani 1 1 d .
F63 F 0.6761(4) 0.4697(3) 0.0194(2) 0.0642(14) Uani 1 1 d .
F64 F 0.5258(5) 0.3269(3) 0.0088(2) 0.0680(15) Uani 1 1 d .
F65 F 0.3265(5) 0.3108(3) 0.0802(2) 0.0713(15) Uani 1 1 d .
F66 F 0.2785(4) 0.4303(3) 0.1610(2) 0.0534(12) Uani 1 1 d .
C71 C 1.0607(19) 0.4166(11) 0.0488(12) 0.102(9) Uani 0.50 1 d P
H71A H 1.1081 0.4504 0.0798 0.153 Uiso 0.50 1 calc PR
H71B H 1.1180 0.4076 0.0156 0.153 Uiso 0.50 1 calc PR
Cl72 Cl 1.0272(7) 0.3067(6) 0.0819(3) 0.128(3) Uani 0.50 1 d P
Cl73 Cl 0.9674(9) 0.4652(5) 0.0285(5) 0.174(5) Uani 0.50 1 d P

loop_
_atom_site_aniso_label
_atom_site_aniso_U_11
_atom_site_aniso_U_22
_atom_site_aniso_U_33
_atom_site_aniso_U_23
_atom_site_aniso_U_13
_atom_site_aniso_U_12
Pt 0.02612(14) 0.03108(15) 0.02807(16) 0.00066(14) 0.00375(9) -0.00013(13)
N1 0.024(3) 0.029(3) 0.033(3) -0.001(3) 0.000(2) 0.001(3)
C2 0.033(4) 0.044(4) 0.049(5) -0.004(4) 0.011(3) -0.004(4)
C3 0.035(4) 0.063(5) 0.038(5) -0.005(4) -0.012(3) 0.014(4)
C4 0.046(5) 0.073(6) 0.039(5) 0.007(4) -0.001(4) 0.013(4)
C5 0.049(4) 0.050(5) 0.026(4) 0.008(4) 0.007(3) 0.007(4)
C6 0.035(3) 0.021(3) 0.028(4) 0.004(3) 0.002(3) 0.005(3)
C7 0.036(4) 0.037(4) 0.028(4) -0.007(3) 0.007(3) -0.004(4)
O8 0.040(3) 0.049(3) 0.043(4) 0.009(3) 0.012(2) -0.008(2)
C9 0.034(4) 0.030(4) 0.025(4) -0.003(3) -0.001(3) -0.001(3)
C10 0.027(4) 0.044(4) 0.038(5) -0.013(4) 0.008(3) -0.002(3)
C11 0.031(4) 0.040(4) 0.053(6) -0.007(4) -0.002(4) 0.013(3)
C12 0.043(4) 0.031(4) 0.046(5) -0.003(4) -0.016(4) -0.001(4)
C13 0.037(4) 0.028(4) 0.038(5) 0.007(3) -0.004(3) -0.005(3)
N14 0.031(3) 0.028(3) 0.033(4) 0.000(3) 0.002(3) 0.000(2)
C21 0.033(4) 0.034(4) 0.028(4) -0.002(3) -0.001(3) -0.004(3)
C22 0.031(4) 0.031(4) 0.026(4) -0.002(3) -0.004(3) -0.002(3)
C23 0.026(3) 0.050(5) 0.036(5) -0.004(4) 0.004(3) -0.005(3)
C24 0.025(4) 0.043(4) 0.050(5) -0.008(4) -0.002(3) 0.004(3)
C25 0.032(4) 0.038(4) 0.042(5) 0.005(4) -0.002(3) -0.001(3)
C26 0.032(4) 0.036(4) 0.033(4) -0.002(3) 0.002(3) 0.001(3)
O27 0.030(2) 0.043(3) 0.031(3) 0.005(2) 0.009(2) 0.000(2)
C28 0.036(4) 0.061(5) 0.035(5) 0.010(4) 0.013(3) -0.009(4)
O29 0.038(3) 0.060(4) 0.069(4) 0.005(3) 0.017(3) 0.021(3)
C30 0.035(4) 0.039(5) 0.081(7) 0.004(5) 0.005(4) 0.006(4)
O31 0.026(2) 0.036(3) 0.026(3) 0.002(2) 0.0034(18) -0.006(2)
B32 0.024(4) 0.031(4) 0.028(5) 0.004(3) -0.010(3) -0.007(3)
C41 0.030(4) 0.034(4) 0.030(4) -0.003(3) 0.004(3) 0.000(3)
C42 0.027(4) 0.049(4) 0.032(4) 0.002(4) 0.000(3) -0.006(4)
C43 0.033(4) 0.069(6) 0.029(5) 0.006(4) 0.001(3) 0.004(4)
C44 0.044(4) 0.049(5) 0.031(5) 0.016(4) 0.007(3) 0.014(4)
C45 0.046(4) 0.037(4) 0.033(5) 0.002(4) 0.015(3) -0.003(4)
C46 0.026(4) 0.040(4) 0.036(5) 0.003(3) 0.010(3) -0.002(3)
F42 0.039(2) 0.056(3) 0.047(3) 0.003(2) -0.003(2) -0.026(2)
F43 0.039(2) 0.104(4) 0.069(4) 0.030(3) -0.020(2) -0.003(3)
F44 0.059(3) 0.074(3) 0.065(3) 0.035(3) 0.010(2) 0.026(3)
F45 0.064(3) 0.035(2) 0.055(3) 0.015(2) 0.015(2) 0.001(2)
F46 0.039(2) 0.044(2) 0.051(3) 0.009(2) -0.001(2) -0.015(2)
C51 0.020(3) 0.032(4) 0.031(4) -0.001(3) 0.001(3) -0.002(3)
C52 0.031(4) 0.022(3) 0.038(5) -0.002(3) 0.001(3) -0.004(3)
C53 0.030(3) 0.029(4) 0.030(4) 0.004(3) 0.003(3) 0.000(3)
C54 0.028(3) 0.039(4) 0.026(4) 0.005(3) 0.007(3) -0.008(3)
C55 0.021(3) 0.039(4) 0.037(5) -0.006(3) 0.000(3) -0.002(3)
C56 0.021(3) 0.028(3) 0.032(4) -0.001(3) -0.001(3) 0.000(3)
F52 0.032(2) 0.036(2) 0.044(3) 0.0021(19) 0.0081(18) 0.0101(18)
F53 0.045(2) 0.035(2) 0.042(3) 0.010(2) 0.0058(19) 0.0045(19)
F54 0.037(2) 0.049(2) 0.038(3) 0.008(2) 0.0115(18) 0.0007(19)
F55 0.029(2) 0.045(2) 0.046(3) 0.000(2) 0.0138(18) 0.0104(18)
F56 0.035(2) 0.031(2) 0.038(3) 0.0086(19) 0.0038(17) 0.0070(17)
C61 0.036(4) 0.035(4) 0.023(4) 0.005(3) 0.005(3) 0.005(3)
C62 0.033(4) 0.046(4) 0.026(4) 0.004(3) 0.001(3) 0.005(4)
C63 0.046(4) 0.063(6) 0.026(5) -0.001(4) 0.005(3) 0.020(4)
C64 0.084(6) 0.040(5) 0.023(4) -0.003(4) -0.004(4) 0.030(4)
C65 0.074(5) 0.037(5) 0.035(5) 0.006(4) 0.000(4) 0.004(4)
C66 0.057(5) 0.030(4) 0.027(4) 0.000(3) 0.005(4) -0.005(4)
F62 0.033(2) 0.071(3) 0.032(3) -0.001(2) 0.0034(18) -0.011(2)
F63 0.048(3) 0.110(4) 0.035(3) -0.011(3) 0.012(2) 0.023(3)
F64 0.112(4) 0.053(3) 0.039(3) -0.013(2) -0.002(3) 0.038(3)
F65 0.132(4) 0.034(3) 0.048(3) -0.008(2) 0.005(3) -0.022(3)
F66 0.069(3) 0.046(3) 0.046(3) -0.009(2) 0.019(2) -0.028(2)
C71 0.083(15) 0.038(11) 0.18(3) -0.046(14) -0.064(16) -0.011(11)
Cl72 0.117(5) 0.161(7) 0.105(6) -0.031(5) -0.005(4) -0.020(5)
Cl73 0.157(8) 0.110(7) 0.246(14) -0.084(7) -0.092(9) 0.028(6)

loop_
_atom_type_symbol
_atom_type_description
_atom_type_scat_dispersion_real
_atom_type_scat_dispersion_imag
_atom_type_scat_source
C C 0.0033 0.0016 'International Tables Vol C Tables 4.2.6.8 and 6.1.1.4'
H H 0.0000 0.0000 'International Tables Vol C Tables 4.2.6.8 and 6.1.1.4'
B B 0.0013 0.0007 'International Tables Vol C Tables 4.2.6.8 and 6.1.1.4'
N N 0.0061 0.0033 'International Tables Vol C Tables 4.2.6.8 and 6.1.1.4'
O O 0.0106 0.0060 'International Tables Vol C Tables 4.2.6.8 and 6.1.1.4'
F F 0.0171 0.0103 'International Tables Vol C Tables 4.2.6.8 and 6.1.1.4'
Cl Cl 0.1484 0.1585 'International Tables Vol C Tables 4.2.6.8 and 6.1.1.4'
Pt Pt -1.7033 8.3905 'International Tables Vol C Tables 4.2.6.8 and 6.1.1.4'

loop_
_geom_angle_atom_site_label_1
_geom_angle_atom_site_label_2
_geom_angle_atom_site_label_3
_geom_angle
_geom_angle_site_symmetry_3
N1 Pt C21 90.9(2) .
N1 Pt O31 178.71(19) .
C21 Pt O31 89.9(2) .
N1 Pt N14 88.5(2) .
C21 Pt N14 179.0(2) .
O31 Pt N14 90.71(19) .
C2 N1 C6 117.3(6) .
C2 N1 Pt 123.0(5) .
C6 N1 Pt 119.4(4) .
N1 C2 C3 122.0(7) .
C4 C3 C2 119.7(7) .
C3 C4 C5 118.7(8) .
C6 C5 C4 119.9(7) .
N1 C6 C5 122.3(6) .
N1 C6 C7 119.9(6) .
C5 C6 C7 117.7(6) .
O8 C7 C9 120.4(6) .
O8 C7 C6 119.8(6) .
C9 C7 C6 119.0(6) .
N14 C9 C10 122.9(6) .
N14 C9 C7 117.7(6) .
C10 C9 C7 119.3(6) .
C9 C10 C11 117.7(7) .
C12 C11 C10 119.7(7) .
C11 C12 C13 119.1(7) .
N14 C13 C12 122.8(7) .
C13 N14 C9 117.6(6) .
C13 N14 Pt 122.9(5) .
C9 N14 Pt 119.3(4) .
C26 C21 C22 114.3(6) .
C26 C21 Pt 123.3(5) .
C22 C21 Pt 122.3(5) .
C23 C22 O27 122.3(6) .
C23 C22 C21 122.6(6) .
O27 C22 C21 115.1(6) .
C22 C23 C24 120.1(7) .
O29 C24 C25 125.7(7) .
O29 C24 C23 114.3(7) .
C25 C24 C23 119.9(7) .
C24 C25 C26 118.0(7) .
C25 C26 C21 125.1(7) .
C22 O27 C28 118.1(5) .
C24 O29 C30 118.1(6) .
B32 O31 Pt 135.1(4) .
O31 B32 C51 104.6(5) .
O31 B32 C61 110.0(5) .
C51 B32 C61 115.6(5) .
O31 B32 C41 109.4(5) .
C51 B32 C41 113.4(5) .
C61 B32 C41 103.9(5) .
C42 C41 C46 120.0 .
C42 C41 B32 116.3(3) .
C46 C41 B32 123.5(3) .
F42 C42 C41 122.9(3) .
F42 C42 C43 117.1(3) .
C41 C42 C43 120.0 .
F43 C43 C42 120.8(4) .
F43 C43 C44 119.1(4) .
C42 C43 C44 120.0 .
F44 C44 C43 119.9(4) .
F44 C44 C45 120.1(4) .
C43 C44 C45 120.0 .
F45 C45 C44 119.4(4) .
F45 C45 C46 120.6(4) .
C44 C45 C46 120.0 .
F46 C46 C45 116.0(3) .
F46 C46 C41 124.0(3) .
C45 C46 C41 120.0 .
C52 C51 C56 120.0 .
C52 C51 B32 117.3(3) .
C56 C51 B32 122.7(3) .
F52 C52 C53 117.2(3) .
F52 C52 C51 122.8(3) .
C53 C52 C51 120.0 .
F53 C53 C52 120.9(3) .
F53 C53 C54 119.1(3) .
C52 C53 C54 120.0 .
F54 C54 C53 120.0(3) .
F54 C54 C55 120.0(3) .
C53 C54 C55 120.0 .
F55 C55 C56 120.8(3) .
F55 C55 C54 119.2(3) .
C56 C55 C54 120.0 .
F56 C56 C55 114.8(3) .
F56 C56 C51 125.2(3) .
C55 C56 C51 120.0 .
C62 C61 C66 120.0 .
C62 C61 B32 117.0(4) .
C66 C61 B32 122.9(4) .
F62 C62 C61 122.4(4) .
F62 C62 C63 117.4(4) .
C61 C62 C63 120.0 .
F63 C63 C62 120.5(4) .
F63 C63 C64 119.5(4) .
C62 C63 C64 120.0 .
F64 C64 C65 120.0(4) .
F64 C64 C63 120.0(4) .
C65 C64 C63 120.0 .
F65 C65 C64 118.9(4) .
F65 C65 C66 121.0(4) .
C64 C65 C66 120.0 .
F66 C66 C65 116.1(4) .
F66 C66 C61 123.9(4) .
C65 C66 C61 120.0 .
Cl73 C71 Cl72 120.0(14) .
C71 Cl73 Cl73 106.2(15) 3_765

loop_
_geom_bond_atom_site_label_1
_geom_bond_atom_site_label_2
_geom_bond_distance
_geom_bond_site_symmetry_2
Pt N1 1.969(5) .
Pt C21 2.005(7) .
Pt O31 2.054(4) .
Pt N14 2.085(5) .
N1 C2 1.341(8) .
N1 C6 1.367(8) .
C2 C3 1.409(10) .
C3 C4 1.358(11) .
C4 C5 1.376(10) .
C5 C6 1.376(9) .
C6 C7 1.514(9) .
C7 O8 1.214(8) .
C7 C9 1.513(9) .
C9 N14 1.355(8) .
C9 C10 1.374(9) .
C10 C11 1.403(10) .
C11 C12 1.356(10) .
C12 C13 1.380(10) .
C13 N14 1.338(8) .
C21 C26 1.392(9) .
C21 C22 1.403(9) .
C22 C23 1.375(9) .
C22 O27 1.391(8) .
C23 C24 1.396(10) .
C24 O29 1.360(8) .
C24 C25 1.371(10) .
C25 C26 1.386(9) .
O27 C28 1.432(8) .
O29 C30 1.419(9) .
O31 B32 1.525(8) .
B32 C51 1.680(9) .
B32 C61 1.704(9) .
B32 C41 1.708(8) .
C41 C42 1.3900 .
C41 C46 1.3900 .
C42 F42 1.302(5) .
C42 C43 1.3900 .
C43 F43 1.335(5) .
C43 C44 1.3900 .
C44 F44 1.363(5) .
C44 C45 1.3900 .
C45 F45 1.333(5) .
C45 C46 1.3900 .
C46 F46 1.310(5) .
C51 C52 1.3900 .
C51 C56 1.3900 .
C52 F52 1.306(4) .
C52 C53 1.3900 .
C53 F53 1.327(5) .
C53 C54 1.3900 .
C54 F54 1.357(5) .
C54 C55 1.3900 .
C55 F55 1.333(4) .
C55 C56 1.3900 .
C56 F56 1.312(4) .
C61 C62 1.3900 .
C61 C66 1.3900 .
C62 F62 1.305(5) .
C62 C63 1.3900 .
C63 F63 1.334(5) .
C63 C64 1.3900 .
C64 F64 1.360(5) .
C64 C65 1.3900 .
C65 F65 1.330(5) .
C65 C66 1.3900 .
C66 F66 1.302(5) .
C71 Cl73 1.31(2) .
C71 Cl72 1.89(2) .
Cl73 Cl73 1.83(2) 3_765

loop_
_geom_hbond_atom_site_label_D
_geom_hbond_atom_site_label_H
_geom_hbond_atom_site_label_A
_geom_hbond_distance_DH
_geom_hbond_distance_HA
_geom_hbond_distance_DA
_geom_hbond_angle_DHA
O31 H31A O27 0.95 2.09 2.725(6) 122.9
O31 H31A F46 0.95 2.12 2.662(6) 115.0
O31 H31A F62 0.95 2.21 2.782(6) 118.1
